data_2230553
loop_
_publ_author_name
'Zhang, Zhi-Fang'

_publ_section_title
;
 <i>cis</i>-Bis(2,2'-bipyridine-\k^2^<i>N</i>,<i>N</i>')dichloridoiron(III)
 perchlorate
;
_journal_coeditor_code ZQ2098
_journal_issue 6
_journal_name_full 'Acta Crystallographica Section E'
_journal_page_first m677
_journal_paper_doi 10.1107/S1600536811016035
_journal_volume 67
_journal_year 2011
_chemical_formula_iupac '[Fe Cl2 (C10 H8 N2)2] Cl O4'
_chemical_formula_moiety 'C20 H16 Cl2 Fe N4 +, Cl O4 -'
_chemical_formula_sum 'C20 H16 Cl3 Fe N4 O4'
_chemical_formula_weight 538.57
_chemical_name_systematic
;
<i>cis</i>-Bis(2,2'-bipyridine-\k^2^<i>N</i>,<i>N</i>')dichloridoiron(III)
perchlorate
;
_space_group_IT_number 19
_symmetry_cell_setting orthorhombic
_symmetry_space_group_name_Hall 'P 2ac 2ab'
_symmetry_space_group_name_H-M 'P 21 21 21'
_atom_sites_solution_hydrogens geom
_atom_sites_solution_primary direct
_atom_sites_solution_secondary difmap
_audit_creation_method SHELXL-97
_cell_angle_alpha 90.00
_cell_angle_beta 90.00
_cell_angle_gamma 90.00
_cell_formula_units_Z 4
_cell_length_a 10.891(2)
_cell_length_b 11.522(2)
_cell_length_c 16.990(3)
_cell_measurement_reflns_used 1783
_cell_measurement_temperature 295(2)
_cell_measurement_theta_max 25.879
_cell_measurement_theta_min 2.392
_cell_volume 2132.0(7)
_computing_cell_refinement 'SAINT-Plus (Bruker, 2003)'
_computing_data_collection 'SMART (Bruker, 2001)'
_computing_data_reduction 'SAINT-Plus (Bruker, 2003)'
_computing_molecular_graphics 'SHELXTL (Sheldrick, 2008)'
_computing_publication_material 'SHELXTL (Sheldrick, 2008)'
_computing_structure_refinement 'SHELXTL (Sheldrick, 2008)'
_computing_structure_solution 'SHELXTL (Sheldrick, 2008)'
_diffrn_ambient_temperature 295(2)
_diffrn_measured_fraction_theta_full 0.986
_diffrn_measured_fraction_theta_max 0.986
_diffrn_measurement_device_type 'Bruker APEXII CCD area-detector'
_diffrn_measurement_method '\f and \w'
_diffrn_radiation_monochromator graphite
_diffrn_radiation_source 'fine-focus sealed tube'
_diffrn_radiation_type MoK\a
_diffrn_radiation_wavelength 0.71073
_diffrn_reflns_av_R_equivalents 0.0378
_diffrn_reflns_av_sigmaI/netI 0.0757
_diffrn_reflns_limit_h_max 12
_diffrn_reflns_limit_h_min -7
_diffrn_reflns_limit_k_max 13
_diffrn_reflns_limit_k_min -12
_diffrn_reflns_limit_l_max 17
_diffrn_reflns_limit_l_min -20
_diffrn_reflns_number 5914
_diffrn_reflns_theta_full 25.00
_diffrn_reflns_theta_max 25.00
_diffrn_reflns_theta_min 3.04
_exptl_absorpt_coefficient_mu 1.121
_exptl_absorpt_correction_T_max 0.775
_exptl_absorpt_correction_T_min 0.702
_exptl_absorpt_correction_type multi-scan
_exptl_absorpt_process_details '(SADABS; Sheldrick, 2003)'
_exptl_crystal_colour red-brown
_exptl_crystal_density_diffrn 1.678
_exptl_crystal_density_method 'not measured'
_exptl_crystal_description block
_exptl_crystal_F_000 1092
_exptl_crystal_size_max 0.34
_exptl_crystal_size_mid 0.29
_exptl_crystal_size_min 0.24
_refine_diff_density_max 0.753
_refine_diff_density_min -0.418
_refine_ls_abs_structure_details 'Flack (1983), 1419 Friedel pairs'
_refine_ls_abs_structure_Flack 0.05(3)
_refine_ls_extinction_method none
_refine_ls_goodness_of_fit_ref 1.079
_refine_ls_hydrogen_treatment constr
_refine_ls_matrix_type full
_refine_ls_number_parameters 289
_refine_ls_number_reflns 3534
_refine_ls_number_restraints 0
_refine_ls_restrained_S_all 1.079
_refine_ls_R_factor_all 0.0797
_refine_ls_R_factor_gt 0.0633
_refine_ls_shift/su_max 0.001
_refine_ls_shift/su_mean 0.000
_refine_ls_structure_factor_coef Fsqd
_refine_ls_weighting_details 'w=1/[\s^2^(Fo^2^)+(0.0430P)^2^+0.4377P] where P=(Fo^2^+2Fc^2^)/3'
_refine_ls_weighting_scheme calc
_refine_ls_wR_factor_gt 0.1147
_refine_ls_wR_factor_ref 0.1248
_reflns_number_gt 2810
_reflns_number_total 3534
_reflns_threshold_expression I>2sigma(I)
_cod_data_source_file zq2098.cif
_cod_data_source_block I
_cod_original_cell_volume 2132.1(7)
_cod_database_code 2230553
_cod_database_fobs_code 2230553

loop_
_symmetry_equiv_pos_as_xyz
'x, y, z'
'-x+1/2, -y, z+1/2'
'-x, y+1/2, -z+1/2'
'x+1/2, -y+1/2, -z'

loop_
_atom_site_type_symbol
_atom_site_label
_atom_site_fract_x
_atom_site_fract_y
_atom_site_fract_z
_atom_site_U_iso_or_equiv
_atom_site_adp_type
_atom_site_calc_flag
_atom_site_refinement_flags
_atom_site_occupancy
_atom_site_symmetry_multiplicity
_atom_site_disorder_assembly
_atom_site_disorder_group
Fe Fe1 0.97563(9) 0.23098(7) 0.13357(5) 0.0557(3) Uani d . 1 1 . .
Cl Cl1 0.4647(2) 0.80918(14) 0.13791(10) 0.0674(5) Uani d . 1 1 . .
Cl Cl2 0.79726(18) 0.13772(13) 0.13412(11) 0.0693(5) Uani d . 1 1 . .
Cl Cl3 1.10061(18) 0.08017(14) 0.13284(11) 0.0722(5) Uani d . 1 1 . .
O O1 0.5403(7) 0.8608(5) 0.0835(3) 0.111(2) Uani d . 1 1 . .
O O2 0.5221(7) 0.7174(5) 0.1726(3) 0.127(2) Uani d . 1 1 . .
O O3 0.4321(8) 0.8861(5) 0.1958(3) 0.139(3) Uani d . 1 1 . .
O O4 0.3639(7) 0.7708(8) 0.0978(4) 0.164(3) Uani d . 1 1 . .
N N1 0.8727(5) 0.3863(4) 0.1221(3) 0.0511(13) Uani d . 1 1 . .
N N2 0.9729(5) 0.2621(4) 0.0126(3) 0.0499(12) Uani d . 1 1 . .
N N3 1.1301(5) 0.3461(4) 0.1420(3) 0.0551(13) Uani d . 1 1 . .
N N4 0.9974(5) 0.2596(4) 0.2546(3) 0.0529(13) Uani d . 1 1 . .
C C1 0.8236(7) 0.4446(6) 0.1798(4) 0.067(2) Uani d . 1 1 . .
H H1 0.8394 0.4209 0.2311 0.080 Uiso calc R 1 1 . .
C C2 0.7503(8) 0.5385(6) 0.1681(5) 0.079(3) Uani d . 1 1 . .
H H2 0.7126 0.5762 0.2101 0.095 Uiso calc R 1 1 . .
C C3 0.7341(8) 0.5753(6) 0.0926(5) 0.076(2) Uani d . 1 1 . .
H H3 0.6866 0.6406 0.0823 0.092 Uiso calc R 1 1 . .
C C4 0.7870(8) 0.5169(6) 0.0333(4) 0.065(2) Uani d . 1 1 . .
H H4 0.7762 0.5419 -0.0183 0.078 Uiso calc R 1 1 . .
C C5 0.8558(6) 0.4220(5) 0.0484(4) 0.0481(15) Uani d . 1 1 . .
C C6 0.9143(6) 0.3543(5) -0.0115(3) 0.0475(15) Uani d . 1 1 . .
C C7 0.9110(8) 0.3798(6) -0.0911(4) 0.067(2) Uani d . 1 1 . .
H H7 0.8674 0.4442 -0.1086 0.081 Uiso calc R 1 1 . .
C C8 0.9698(7) 0.3129(7) -0.1431(4) 0.073(2) Uani d . 1 1 . .
H H8 0.9702 0.3321 -0.1963 0.087 Uiso calc R 1 1 . .
C C9 1.0269(7) 0.2198(6) -0.1181(4) 0.0691(19) Uani d . 1 1 . .
H H9 1.0661 0.1710 -0.1538 0.083 Uiso calc R 1 1 . .
C C10 1.0287(7) 0.1949(5) -0.0396(4) 0.0604(17) Uani d . 1 1 . .
H H10 1.0701 0.1291 -0.0223 0.072 Uiso calc R 1 1 . .
C C11 1.1910(7) 0.3941(6) 0.0843(4) 0.0658(19) Uani d . 1 1 . .
H H11 1.1659 0.3775 0.0333 0.079 Uiso calc R 1 1 . .
C C12 1.2875(9) 0.4658(6) 0.0934(5) 0.079(2) Uani d . 1 1 . .
H H12 1.3255 0.5006 0.0504 0.094 Uiso calc R 1 1 . .
C C13 1.3264(8) 0.4850(6) 0.1671(5) 0.079(2) Uani d . 1 1 . .
H H13 1.3935 0.5331 0.1762 0.095 Uiso calc R 1 1 . .
C C14 1.2681(8) 0.4344(6) 0.2280(4) 0.070(2) Uani d . 1 1 . .
H H14 1.2965 0.4458 0.2790 0.084 Uiso calc R 1 1 . .
C C15 1.1680(7) 0.3669(5) 0.2151(4) 0.0533(16) Uani d . 1 1 . .
C C16 1.0945(7) 0.3178(5) 0.2775(4) 0.0564(18) Uani d . 1 1 . .
C C17 1.1226(8) 0.3310(5) 0.3553(4) 0.072(2) Uani d . 1 1 . .
H H17 1.1922 0.3722 0.3703 0.087 Uiso calc R 1 1 . .
C C18 1.0481(10) 0.2833(7) 0.4102(4) 0.085(3) Uani d . 1 1 . .
H H18 1.0670 0.2904 0.4633 0.102 Uiso calc R 1 1 . .
C C19 0.9466(9) 0.2257(7) 0.3879(4) 0.086(3) Uani d . 1 1 . .
H H19 0.8932 0.1947 0.4251 0.104 Uiso calc R 1 1 . .
C C20 0.9236(8) 0.2136(6) 0.3085(4) 0.078(2) Uani d . 1 1 . .
H H20 0.8548 0.1722 0.2923 0.094 Uiso calc R 1 1 . .

loop_
_atom_site_aniso_label
_atom_site_aniso_U_11
_atom_site_aniso_U_22
_atom_site_aniso_U_33
_atom_site_aniso_U_12
_atom_site_aniso_U_13
_atom_site_aniso_U_23
Fe1 0.0563(6) 0.0609(5) 0.0499(5) 0.0006(5) -0.0004(5) 0.0042(4)
Cl1 0.0817(14) 0.0688(9) 0.0518(9) 0.0106(10) -0.0023(11) 0.0058(9)
Cl2 0.0587(11) 0.0678(9) 0.0814(11) -0.0092(8) -0.0010(11) 0.0118(10)
Cl3 0.0703(13) 0.0697(9) 0.0765(11) 0.0135(9) -0.0031(11) 0.0088(10)
O1 0.126(6) 0.117(4) 0.089(3) -0.022(4) 0.033(4) 0.012(3)
O2 0.152(7) 0.112(4) 0.117(4) 0.065(5) 0.009(4) 0.036(3)
O3 0.215(9) 0.108(4) 0.093(4) 0.054(5) 0.044(5) -0.004(3)
O4 0.128(7) 0.259(9) 0.104(4) -0.074(7) -0.041(5) 0.035(5)
N1 0.054(4) 0.054(3) 0.045(3) -0.005(2) 0.001(3) -0.006(3)
N2 0.047(3) 0.056(3) 0.047(3) 0.004(3) 0.005(3) -0.001(2)
N3 0.051(3) 0.056(3) 0.058(3) -0.007(3) 0.003(3) 0.009(3)
N4 0.043(3) 0.067(3) 0.049(3) 0.006(3) -0.001(2) 0.009(2)
C1 0.065(6) 0.077(4) 0.058(4) 0.002(4) -0.002(4) -0.004(4)
C2 0.092(7) 0.064(4) 0.081(5) 0.014(5) -0.005(5) -0.025(4)
C3 0.076(7) 0.055(4) 0.099(6) 0.010(4) -0.010(5) -0.011(5)
C4 0.067(6) 0.057(4) 0.071(4) -0.002(4) -0.004(4) 0.008(4)
C5 0.044(4) 0.038(3) 0.062(4) -0.003(3) -0.007(3) -0.002(3)
C6 0.043(4) 0.050(3) 0.049(3) -0.005(3) -0.003(3) 0.005(3)
C7 0.077(6) 0.068(4) 0.058(4) -0.015(4) -0.008(4) 0.010(4)
C8 0.070(5) 0.101(5) 0.047(4) -0.003(5) -0.001(4) 0.006(4)
C9 0.061(5) 0.091(5) 0.055(4) -0.013(5) 0.008(4) -0.012(4)
C10 0.056(5) 0.064(4) 0.060(4) 0.001(4) 0.001(4) -0.008(3)
C11 0.054(5) 0.068(4) 0.075(5) 0.000(4) 0.002(4) 0.001(4)
C12 0.080(7) 0.062(4) 0.094(6) -0.015(4) 0.017(5) 0.007(5)
C13 0.068(6) 0.067(4) 0.102(6) -0.008(4) 0.014(5) -0.023(5)
C14 0.068(6) 0.067(4) 0.075(5) -0.001(4) -0.002(4) -0.019(4)
C15 0.048(5) 0.051(3) 0.062(4) 0.002(3) -0.009(3) -0.009(3)
C16 0.066(5) 0.051(4) 0.051(4) 0.016(4) -0.017(4) 0.003(3)
C17 0.088(6) 0.066(4) 0.063(4) 0.004(4) -0.018(5) -0.012(4)
C18 0.122(9) 0.084(5) 0.049(4) 0.002(6) -0.008(5) -0.005(4)
C19 0.115(8) 0.096(6) 0.048(4) 0.006(6) 0.011(4) 0.017(4)
C20 0.079(6) 0.097(5) 0.060(4) -0.008(5) 0.007(4) 0.014(4)

loop_
_atom_type_symbol
_atom_type_description
_atom_type_scat_dispersion_real
_atom_type_scat_dispersion_imag
_atom_type_scat_source
C C 0.0033 0.0016 'International Tables Vol C Tables 4.2.6.8 and 6.1.1.4'
H H 0.0000 0.0000 'International Tables Vol C Tables 4.2.6.8 and 6.1.1.4'
N N 0.0061 0.0033 'International Tables Vol C Tables 4.2.6.8 and 6.1.1.4'
O O 0.0106 0.0060 'International Tables Vol C Tables 4.2.6.8 and 6.1.1.4'
Cl Cl 0.1484 0.1585 'International Tables Vol C Tables 4.2.6.8 and 6.1.1.4'
Fe Fe 0.3463 0.8444 'International Tables Vol C Tables 4.2.6.8 and 6.1.1.4'

loop_
_geom_angle_atom_site_label_1
_geom_angle_atom_site_label_2
_geom_angle_atom_site_label_3
_geom_angle_site_symmetry_1
_geom_angle_site_symmetry_3
_geom_angle
_geom_angle_publ_flag
N2 Fe1 N4 . . 160.23(18) ?
N2 Fe1 N1 . . 75.96(19) ?
N4 Fe1 N1 . . 90.98(18) ?
N2 Fe1 N3 . . 88.34(19) ?
N4 Fe1 N3 . . 75.4(2) ?
N1 Fe1 N3 . . 84.2(2) ?
N2 Fe1 Cl3 . . 97.95(16) ?
N4 Fe1 Cl3 . . 93.40(14) ?
N1 Fe1 Cl3 . . 171.80(16) ?
N3 Fe1 Cl3 . . 90.20(15) ?
N2 Fe1 Cl2 . . 94.29(15) ?
N4 Fe1 Cl2 . . 99.84(16) ?
N1 Fe1 Cl2 . . 86.93(15) ?
N3 Fe1 Cl2 . . 169.85(15) ?
Cl3 Fe1 Cl2 . . 99.13(8) ?
O2 Cl1 O4 . . 109.4(5) ?
O2 Cl1 O3 . . 108.0(4) ?
O4 Cl1 O3 . . 111.0(6) ?
O2 Cl1 O1 . . 110.7(4) ?
O4 Cl1 O1 . . 106.7(4) ?
O3 Cl1 O1 . . 111.0(4) ?
C1 N1 C5 . . 119.5(6) ?
C1 N1 Fe1 . . 125.7(4) ?
C5 N1 Fe1 . . 114.8(4) ?
C6 N2 C10 . . 119.3(5) ?
C6 N2 Fe1 . . 117.1(4) ?
C10 N2 Fe1 . . 123.5(4) ?
C11 N3 C15 . . 117.8(6) ?
C11 N3 Fe1 . . 127.5(5) ?
C15 N3 Fe1 . . 114.6(4) ?
C16 N4 C20 . . 119.2(6) ?
C16 N4 Fe1 . . 117.6(4) ?
C20 N4 Fe1 . . 123.0(5) ?
N1 C1 C2 . . 122.8(7) ?
N1 C1 H1 . . 118.6 ?
C2 C1 H1 . . 118.6 ?
C1 C2 C3 . . 117.5(7) ?
C1 C2 H2 . . 121.3 ?
C3 C2 H2 . . 121.3 ?
C4 C3 C2 . . 119.7(7) ?
C4 C3 H3 . . 120.1 ?
C2 C3 H3 . . 120.1 ?
C3 C4 C5 . . 120.1(7) ?
C3 C4 H4 . . 119.9 ?
C5 C4 H4 . . 119.9 ?
N1 C5 C4 . . 120.3(6) ?
N1 C5 C6 . . 116.1(5) ?
C4 C5 C6 . . 123.6(6) ?
N2 C6 C7 . . 119.5(6) ?
N2 C6 C5 . . 116.0(5) ?
C7 C6 C5 . . 124.5(6) ?
C8 C7 C6 . . 120.7(7) ?
C8 C7 H7 . . 119.6 ?
C6 C7 H7 . . 119.6 ?
C9 C8 C7 . . 119.1(7) ?
C9 C8 H8 . . 120.5 ?
C7 C8 H8 . . 120.5 ?
C8 C9 C10 . . 119.7(7) ?
C8 C9 H9 . . 120.1 ?
C10 C9 H9 . . 120.1 ?
N2 C10 C9 . . 121.6(6) ?
N2 C10 H10 . . 119.2 ?
C9 C10 H10 . . 119.2 ?
N3 C11 C12 . . 124.8(7) ?
N3 C11 H11 . . 117.6 ?
C12 C11 H11 . . 117.6 ?
C13 C12 C11 . . 117.1(8) ?
C13 C12 H12 . . 121.4 ?
C11 C12 H12 . . 121.4 ?
C12 C13 C14 . . 119.8(8) ?
C12 C13 H13 . . 120.1 ?
C14 C13 H13 . . 120.1 ?
C13 C14 C15 . . 120.2(7) ?
C13 C14 H14 . . 119.9 ?
C15 C14 H14 . . 119.9 ?
N3 C15 C14 . . 120.2(7) ?
N3 C15 C16 . . 116.3(6) ?
C14 C15 C16 . . 123.5(6) ?
N4 C16 C17 . . 121.7(7) ?
N4 C16 C15 . . 115.4(5) ?
C17 C16 C15 . . 122.9(7) ?
C18 C17 C16 . . 119.2(7) ?
C18 C17 H17 . . 120.4 ?
C16 C17 H17 . . 120.4 ?
C19 C18 C17 . . 120.0(7) ?
C19 C18 H18 . . 120.0 ?
C17 C18 H18 . . 120.0 ?
C18 C19 C20 . . 118.4(8) ?
C18 C19 H19 . . 120.8 ?
C20 C19 H19 . . 120.8 ?
N4 C20 C19 . . 121.6(8) ?
N4 C20 H20 . . 119.2 ?
C19 C20 H20 . . 119.2 ?

loop_
_geom_bond_atom_site_label_1
_geom_bond_atom_site_label_2
_geom_bond_site_symmetry_2
_geom_bond_distance
_geom_bond_publ_flag
Fe1 N2 . 2.087(4) ?
Fe1 N4 . 2.096(5) ?
Fe1 N1 . 2.121(5) ?
Fe1 N3 . 2.147(5) ?
Fe1 Cl3 . 2.2074(18) ?
Fe1 Cl2 . 2.220(2) ?
Cl1 O2 . 1.363(5) ?
Cl1 O4 . 1.366(7) ?
Cl1 O3 . 1.371(5) ?
Cl1 O1 . 1.373(6) ?
N1 C1 . 1.302(8) ?
N1 C5 . 1.332(7) ?
N2 C6 . 1.306(7) ?
N2 C10 . 1.324(7) ?
N3 C11 . 1.306(8) ?
N3 C15 . 1.330(7) ?
N4 C16 . 1.311(8) ?
N4 C20 . 1.329(8) ?
C1 C2 . 1.360(10) ?
C1 H1 . 0.9300 ?
C2 C3 . 1.362(10) ?
C2 H2 . 0.9300 ?
C3 C4 . 1.342(9) ?
C3 H3 . 0.9300 ?
C4 C5 . 1.350(9) ?
C4 H4 . 0.9300 ?
C5 C6 . 1.432(8) ?
C6 C7 . 1.385(8) ?
C7 C8 . 1.336(9) ?
C7 H7 . 0.9300 ?
C8 C9 . 1.310(9) ?
C8 H8 . 0.9300 ?
C9 C10 . 1.366(8) ?
C9 H9 . 0.9300 ?
C10 H10 . 0.9300 ?
C11 C12 . 1.346(11) ?
C11 H11 . 0.9300 ?
C12 C13 . 1.340(11) ?
C12 H12 . 0.9300 ?
C13 C14 . 1.346(9) ?
C13 H13 . 0.9300 ?
C14 C15 . 1.358(9) ?
C14 H14 . 0.9300 ?
C15 C16 . 1.444(9) ?
C16 C17 . 1.365(8) ?
C17 C18 . 1.353(10) ?
C17 H17 . 0.9300 ?
C18 C19 . 1.344(11) ?
C18 H18 . 0.9300 ?
C19 C20 . 1.378(9) ?
C19 H19 . 0.9300 ?
C20 H20 . 0.9300 ?

loop_
_geom_hbond_atom_site_label_D
_geom_hbond_atom_site_label_H
_geom_hbond_atom_site_label_A
_geom_hbond_site_symmetry_A
_geom_hbond_distance_DH
_geom_hbond_distance_HA
_geom_hbond_distance_DA
_geom_hbond_angle_DHA
C3 H3 O2 1_555 0.93 2.52 3.140(11) 124
C7 H7 O3 4_565 0.93 2.55 3.239(9) 131
C8 H8 O2 2_664 0.93 2.30 3.152(9) 152
C13 H13 O2 1_655 0.93 2.54 3.423(10) 158
C18 H18 O4 2_665 0.93 2.51 3.387(10) 158
C10 H10 Cl3 1_555 0.93 2.71 3.308(7) 122
C20 H20 Cl2 1_555 0.93 2.79 3.382(7) 123
C11 H11 Cg4 1_555 0.93 2.90 3.705(8) 146
